data_4130592
loop_
_publ_author_name
'Fernando, Isurika R.'
'Frasconi, Marco'
'Wu, Yilei'
'Liu, Wei-Guang'
'Wasielewski, Michael R.'
'Goddard, 3rd, William A'
'Stoddart, J. Fraser'

_publ_section_title
;
 Sliding-Ring Catenanes.
;
_journal_issue 32
_journal_name_full 'Journal of the American Chemical Society'
_journal_page_first 10214
_journal_page_last 10225
_journal_paper_doi 10.1021/jacs.6b04982
_journal_volume 138
_journal_year 2016
_chemical_formula_moiety 'C36 H32 N4, C36 H44 O10, 3(F6 P), 2(C2 H3 N)'
_chemical_formula_sum 'C76 H82 F18 N6 O10 P3'
_chemical_formula_weight 1674.38
_space_group_crystal_system monoclinic
_space_group_IT_number 15
_space_group_name_Hall '-C 2yc'
_space_group_name_H-M_alt 'C 1 2/c 1'
_atom_sites_solution_hydrogens geom
_atom_sites_solution_primary direct
_audit_creation_date 2014-03-17
_audit_creation_method
;
Olex2 1.2
(compiled 2014.03.12 svn.r2899 for OlexSys, GUI svn.r4796)
;
_cell_angle_alpha 90
_cell_angle_beta 113.1366(7)
_cell_angle_gamma 90
_cell_formula_units_Z 4
_cell_length_a 21.9335(5)
_cell_length_b 13.4484(3)
_cell_length_c 27.6224(6)
_cell_measurement_reflns_used 9608
_cell_measurement_temperature 100(2)
_cell_measurement_theta_max 65.048
_cell_measurement_theta_min 3.954
_cell_volume 7492.5(3)
_computing_cell_refinement 'SAINT V7.23A (Bruker, 2005)'
_computing_data_collection 'APEX2 V2.1-4 (Bruker, 2007)'
_computing_data_reduction 'Bruker SAINT'
_computing_molecular_graphics 'Olex2 (Dolomanov et al., 2009)'
_computing_publication_material 'Olex2 (Dolomanov et al., 2009)'
_computing_structure_refinement 'ShelXL (Sheldrick, 2008)'
_computing_structure_solution 'ShelXT (Sheldrick, 2008)'
_diffrn_ambient_temperature 100.03
_diffrn_detector_area_resol_mean 8
_diffrn_measured_fraction_theta_full 0.939
_diffrn_measured_fraction_theta_max 0.997
_diffrn_measurement_device_type 'Bruker Kappa APEX CCD area detector'
_diffrn_measurement_method '\w and \f scans'
_diffrn_radiation_monochromator 'Quazar optics'
_diffrn_radiation_type CuK\a
_diffrn_radiation_wavelength 1.54178
_diffrn_reflns_av_R_equivalents 0.0219
_diffrn_reflns_av_unetI/netI 0.0134
_diffrn_reflns_Laue_measured_fraction_full 0.939
_diffrn_reflns_Laue_measured_fraction_max 0.997
_diffrn_reflns_limit_h_max 25
_diffrn_reflns_limit_h_min -25
_diffrn_reflns_limit_k_max 15
_diffrn_reflns_limit_k_min -14
_diffrn_reflns_limit_l_max 32
_diffrn_reflns_limit_l_min -32
_diffrn_reflns_number 56084
_diffrn_reflns_point_group_measured_fraction_full 0.939
_diffrn_reflns_point_group_measured_fraction_max 0.997
_diffrn_reflns_theta_full 67.679
_diffrn_reflns_theta_max 65.116
_diffrn_reflns_theta_min 3.480
_diffrn_source microsource
_exptl_absorpt_coefficient_mu 1.685
_exptl_absorpt_correction_T_max 0.7526
_exptl_absorpt_correction_T_min 0.6284
_exptl_absorpt_correction_type multi-scan
_exptl_absorpt_process_details
;
SADABS-2012/1 (Bruker,2012) was used for absorption correction.
wR2(int) was 0.0548 before and 0.0355 after correction.
The Ratio of minimum to maximum transmission is 0.8350.
The \l/2 correction factor is 0.0015.
;
_exptl_crystal_colour purple
_exptl_crystal_density_diffrn 1.484
_exptl_crystal_description hexangonal
_exptl_crystal_F_000 3468
_exptl_crystal_size_max 0.455
_exptl_crystal_size_mid 0.404
_exptl_crystal_size_min 0.162
_refine_diff_density_max 0.532
_refine_diff_density_min -0.369
_refine_diff_density_rms 0.047
_refine_ls_extinction_method none
_refine_ls_goodness_of_fit_ref 1.047
_refine_ls_hydrogen_treatment constr
_refine_ls_matrix_type full
_refine_ls_number_parameters 531
_refine_ls_number_reflns 6377
_refine_ls_number_restraints 38
_refine_ls_restrained_S_all 1.044
_refine_ls_R_factor_all 0.0411
_refine_ls_R_factor_gt 0.0408
_refine_ls_shift/su_max 0.001
_refine_ls_shift/su_mean 0.000
_refine_ls_structure_factor_coef Fsqd
_refine_ls_weighting_details 'w=1/[\s^2^(Fo^2^)+(0.0455P)^2^+13.7324P] where P=(Fo^2^+2Fc^2^)/3'
_refine_ls_weighting_scheme calc
_refine_ls_wR_factor_gt 0.1037
_refine_ls_wR_factor_ref 0.1039
_reflns_Friedel_coverage 0.000
_reflns_number_gt 6276
_reflns_number_total 6377
_reflns_threshold_expression 'I > 2\s(I)'
_cod_data_source_file ja6b04982_si_004.cif
_cod_data_source_block n3379a
_cod_database_code 4130592
_shelxl_version_number 2013-4
_shelx_space_group_comment
;
The symmetry employed for this shelxl refinement is uniquely defined
by the following loop, which should always be used as a source of
symmetry information in preference to the above space-group names.
They are only intended as comments.
;
_shelx_estimated_absorpt_t_max 0.772
_shelx_estimated_absorpt_t_min 0.514
_olex2_refinement_description
;
1. Fixed Uiso
 At 1.2 times of:
  All C(H) groups, All C(H,H) groups
 At 1.5 times of:
  All C(H,H,H) groups
2. Rigid bond restraints
 C24, C25, C24A, C25A
 with sigma for 1-2 distances of 0.01 and sigma for 1-3 distances of 0.01
3. Uiso/Uaniso restraints and constraints
C24 \\sim C25 \\sim C24A \\sim C25A: within 1.7A with sigma of 0.01 and sigma
for terminal atoms of 0.01
4. Others
 Sof(C24A)=Sof(H24C)=Sof(H24D)=Sof(C25A)=Sof(H25C)=Sof(H25D)=1-FVAR(1)
 Sof(C24)=Sof(H24A)=Sof(H24B)=Sof(C25)=Sof(H25A)=Sof(H25B)=FVAR(1)
5.a Secondary CH2 refined with riding coordinates:
 C6(H6A,H6B), C13(H13A,H13B), C24(H24A,H24B), C25(H25A,H25B), C24A(H24C,H24D),
 C25A(H25C,H25D), C26(H26A,H26B), C27(H27A,H27B), C28(H28A,H28B), C29(H29A,
 H29B), C30(H30A,H30B), C31(H31A,H31B)
5.b Aromatic/amide H refined with riding coordinates:
 C1(H1), C2(H2), C4(H4), C5(H5), C8(H8), C9(H9), C11(H11), C12(H12), C14(H14),
 C15(H15), C17(H17), C18(H18), C20(H20), C21(H21), C22(H22), C34(H34), C35(H35),
  C36(H36)
5.c Idealised Me refined as rotating group:
 C38(H38A,H38B,H38C)
;
_olex2_computing_structure_refinement_long 'ShelXL (Sheldrick, 2008)'

loop_
_space_group_symop_operation_xyz
'x, y, z'
'-x, y, -z+1/2'
'x+1/2, y+1/2, z'
'-x+1/2, y+1/2, -z+1/2'
'-x, -y, -z'
'x, -y, z-1/2'
'-x+1/2, -y+1/2, -z'
'x+1/2, -y+1/2, z-1/2'

loop_
_atom_site_label
_atom_site_type_symbol
_atom_site_fract_x
_atom_site_fract_y
_atom_site_fract_z
_atom_site_U_iso_or_equiv
_atom_site_adp_type
_atom_site_occupancy
_atom_site_site_symmetry_order
_atom_site_calc_flag
_atom_site_refinement_flags_posn
_atom_site_refinement_flags_adp
_atom_site_refinement_flags_occupancy
_atom_site_disorder_assembly
_atom_site_disorder_group
N1 N 0.50891(8) 0.67946(10) 0.88057(6) 0.0243(3) Uani 1 1 d . . . . .
N2 N 0.49038(7) 0.20555(10) 0.87360(5) 0.0175(3) Uani 1 1 d . . . . .
C1 C 0.56543(9) 0.68570(12) 0.87098(7) 0.0246(4) Uani 1 1 d . . . . .
H1 H 0.6073 0.6850 0.8998 0.029 Uiso 1 1 calc R . . . .
C2 C 0.56294(9) 0.69279(12) 0.82133(7) 0.0227(4) Uani 1 1 d . . . . .
H2 H 0.6032 0.6985 0.8163 0.027 Uiso 1 1 calc R . . . .
C3 C 0.50190(9) 0.69193(11) 0.77634(7) 0.0205(4) Uani 1 1 d . . . . .
C4 C 0.44466(9) 0.68885(12) 0.78867(7) 0.0238(4) Uani 1 1 d . . . . .
H4 H 0.4020 0.6914 0.7608 0.029 Uiso 1 1 calc R . . . .
C5 C 0.44924(9) 0.68241(13) 0.83874(8) 0.0265(4) Uani 1 1 d . . . . .
H5 H 0.4097 0.6799 0.8451 0.032 Uiso 1 1 calc R . . . .
C6 C 0.51171(10) 0.65499(14) 0.93366(7) 0.0279(4) Uani 1 1 d . . . . .
H6A H 0.4754 0.6897 0.9396 0.033 Uiso 1 1 calc R . . . .
H6B H 0.5544 0.6780 0.9607 0.033 Uiso 1 1 calc R . . . .
C7 C 0.50501(9) 0.54379(13) 0.93879(6) 0.0219(4) Uani 1 1 d . . . . .
C8 C 0.44263(9) 0.49962(13) 0.91907(6) 0.0219(4) Uani 1 1 d . . . . .
H8 H 0.4040 0.5401 0.9071 0.026 Uiso 1 1 calc R . . . .
C9 C 0.43630(8) 0.39699(13) 0.91682(6) 0.0208(4) Uani 1 1 d . . . . .
H9 H 0.3935 0.3675 0.9027 0.025 Uiso 1 1 calc R . . . .
C10 C 0.49268(8) 0.33704(13) 0.93520(6) 0.0186(3) Uani 1 1 d . . . . .
C11 C 0.55494(8) 0.38103(13) 0.95864(6) 0.0206(4) Uani 1 1 d . . . . .
H11 H 0.5933 0.3406 0.9736 0.025 Uiso 1 1 calc R . . . .
C12 C 0.56105(9) 0.48393(13) 0.96012(6) 0.0220(4) Uani 1 1 d . . . . .
H12 H 0.6037 0.5136 0.9758 0.026 Uiso 1 1 calc R . . . .
C13 C 0.48668(9) 0.22624(13) 0.92566(6) 0.0207(3) Uani 1 1 d . . . . .
H13A H 0.5230 0.1913 0.9541 0.025 Uiso 1 1 calc R . . . .
H13B H 0.4439 0.2021 0.9255 0.025 Uiso 1 1 calc R . . . .
C14 C 0.54987(8) 0.19684(12) 0.87045(7) 0.0201(3) Uani 1 1 d . . . . .
H14 H 0.5890 0.1965 0.9018 0.024 Uiso 1 1 calc R . . . .
C15 C 0.55478(8) 0.18851(12) 0.82267(7) 0.0191(3) Uani 1 1 d . . . . .
H15 H 0.5971 0.1814 0.8212 0.023 Uiso 1 1 calc R . . . .
C16 C 0.49782(8) 0.19043(11) 0.77615(6) 0.0157(3) Uani 1 1 d . . . . .
C17 C 0.43689(8) 0.19670(12) 0.78106(7) 0.0205(4) Uani 1 1 d . . . . .
H17 H 0.3969 0.1956 0.7504 0.025 Uiso 1 1 calc R . . . .
C18 C 0.43444(8) 0.20445(13) 0.82965(7) 0.0221(4) Uani 1 1 d . . . . .
H18 H 0.3927 0.2091 0.8324 0.026 Uiso 1 1 calc R . . . .
O1 O 0.39022(6) 0.44126(9) 0.78798(5) 0.0270(3) Uani 1 1 d . . . . .
O2 O 0.29308(6) 0.31746(10) 0.80874(5) 0.0288(3) Uani 1 1 d . . . . .
O3 O 0.31535(6) 0.11906(10) 0.85674(5) 0.0305(3) Uani 1 1 d . . . . .
O4 O 0.43873(7) 0.00673(10) 0.92570(6) 0.0381(3) Uani 1 1 d . . . . .
O5 O 0.49475(7) -0.06582(11) 0.85617(6) 0.0412(4) Uani 1 1 d . . . . .
C19 C 0.51511(8) 0.44003(11) 0.73151(6) 0.0171(3) Uani 1 1 d . . . . .
C20 C 0.47530(9) 0.44012(12) 0.67684(7) 0.0206(4) Uani 1 1 d . . . . .
H20 H 0.4953 0.4409 0.6519 0.025 Uiso 1 1 calc R . . . .
C21 C 0.40792(9) 0.43912(13) 0.66034(7) 0.0246(4) Uani 1 1 d . . . . .
H21 H 0.3814 0.4386 0.6236 0.029 Uiso 1 1 calc R . . . .
C22 C 0.37653(9) 0.43886(13) 0.69610(7) 0.0246(4) Uani 1 1 d . . . . .
H22 H 0.3295 0.4377 0.6835 0.029 Uiso 1 1 calc R . . . .
C23 C 0.41419(9) 0.44029(12) 0.74912(7) 0.0208(4) Uani 1 1 d . . . . .
C24 C 0.32240(10) 0.46531(16) 0.77561(9) 0.0236(5) Uani 0.895(4) 1 d . U . A 1
H24A H 0.3070 0.5123 0.7456 0.028 Uiso 0.895(4) 1 calc R . . A 1
H24B H 0.3187 0.4991 0.8062 0.028 Uiso 0.895(4) 1 calc R . . A 1
C25 C 0.27822(10) 0.37552(16) 0.76174(8) 0.0240(5) Uani 0.895(4) 1 d . U . A 1
H25A H 0.2311 0.3962 0.7475 0.029 Uiso 0.895(4) 1 calc R . . A 1
H25B H 0.2861 0.3356 0.7346 0.029 Uiso 0.895(4) 1 calc R . . A 1
C24A C 0.3053(8) 0.4251(16) 0.7495(9) 0.026(3) Uani 0.105(4) 1 d . U . A 2
H24C H 0.2861 0.4809 0.7248 0.031 Uiso 0.105(4) 1 calc R . . A 2
H24D H 0.2956 0.3611 0.7302 0.031 Uiso 0.105(4) 1 calc R . . A 2
C25A C 0.2848(9) 0.4259(14) 0.7945(7) 0.029(3) Uani 0.105(4) 1 d . U . A 2
H25C H 0.2383 0.4479 0.7839 0.034 Uiso 0.105(4) 1 calc R . . A 2
H25D H 0.3142 0.4683 0.8236 0.034 Uiso 0.105(4) 1 calc R . . A 2
C26 C 0.24508(9) 0.24180(15) 0.79954(8) 0.0309(4) Uani 1 1 d . . . B 2
H26A H 0.2451 0.1981 0.7707 0.037 Uiso 1 1 calc R . . B 2
H26B H 0.2005 0.2720 0.7887 0.037 Uiso 1 1 calc R . . B 2
C27 C 0.26014(9) 0.18181(15) 0.84840(8) 0.0320(4) Uani 1 1 d . . . B 2
H27A H 0.2701 0.2267 0.8789 0.038 Uiso 1 1 calc R . . B 2
H27B H 0.2211 0.1410 0.8450 0.038 Uiso 1 1 calc R . . B 2
C28 C 0.32329(10) 0.04598(15) 0.89626(8) 0.0341(5) Uani 1 1 d . . . C 2
H28A H 0.2803 0.0128 0.8889 0.041 Uiso 1 1 calc R . . C 2
H28B H 0.3374 0.0788 0.9311 0.041 Uiso 1 1 calc R . . C 2
C29 C 0.37363(10) -0.02978(15) 0.89765(8) 0.0350(5) Uani 1 1 d . . . C 2
H29A H 0.3669 -0.0911 0.9148 0.042 Uiso 1 1 calc R . . C 2
H29B H 0.3679 -0.0467 0.8612 0.042 Uiso 1 1 calc R . . C 2
C30 C 0.48832(12) -0.06952(15) 0.93960(10) 0.0449(6) Uani 1 1 d . . . D 2
H30A H 0.4663 -0.1352 0.9311 0.054 Uiso 1 1 calc R . . D 2
H30B H 0.5147 -0.0672 0.9780 0.054 Uiso 1 1 calc R . . D 2
C31 C 0.53357(11) -0.05865(15) 0.91147(9) 0.0389(5) Uani 1 1 d . . . D 2
H31A H 0.5563 0.0065 0.9198 0.047 Uiso 1 1 calc R . . D 2
H31B H 0.5676 -0.1117 0.9226 0.047 Uiso 1 1 calc R . . D 2
C32 C 0.52775(10) -0.06049(13) 0.82318(9) 0.0343(5) Uani 1 1 d . . . E 2
C33 C 0.48507(10) -0.05934(13) 0.76849(8) 0.0336(5) Uani 1 1 d . . . E 2
C34 C 0.41482(10) -0.05664(14) 0.75108(9) 0.0372(5) Uani 1 1 d . . . E 2
H34 H 0.3948 -0.0572 0.7760 0.045 Uiso 1 1 calc R . . E 2
C35 C 0.37626(10) -0.05331(14) 0.69851(9) 0.0379(5) Uani 1 1 d . . . E 2
H35 H 0.3294 -0.0492 0.6871 0.046 Uiso 1 1 calc R . . E 2
C36 C 0.59527(10) -0.05586(14) 0.83917(9) 0.0374(5) Uani 1 1 d . . . E 2
H36 H 0.6229 -0.0544 0.8756 0.045 Uiso 1 1 calc R . . E 2
P1 P 0.26312(2) 0.68984(4) 0.87522(2) 0.02580(13) Uani 1 1 d . . . F 2
F1 F 0.25461(8) 0.80640(10) 0.87386(6) 0.0658(5) Uani 1 1 d . . . F 2
F2 F 0.27201(8) 0.57308(11) 0.87594(7) 0.0692(5) Uani 1 1 d . . . F 2
F3 F 0.32306(6) 0.69565(10) 0.93105(5) 0.0524(4) Uani 1 1 d . . . F 2
F4 F 0.21190(7) 0.67755(14) 0.90225(5) 0.0638(5) Uani 1 1 d . . . F 2
F5 F 0.20278(5) 0.68366(10) 0.81887(4) 0.0396(3) Uani 1 1 d . . . F 2
F6 F 0.31298(7) 0.70057(16) 0.84685(7) 0.0779(6) Uani 1 1 d . . . F 2
P2 P 0.2500 0.2500 1.0000 0.03385(18) Uani 1 2 d S T P G 2
F7 F 0.27555(7) 0.33581(12) 1.04344(6) 0.0586(4) Uani 1 1 d . . . G 2
F8 F 0.31788(8) 0.25463(17) 0.99274(7) 0.0842(6) Uani 1 1 d . . . G 2
F9 F 0.28124(11) 0.17225(14) 1.04527(7) 0.0906(6) Uani 1 1 d . . . G 2
N3 N 0.13857(9) 0.61795(15) 0.98905(7) 0.0398(4) Uani 1 1 d . . . . .
C37 C 0.19335(10) 0.60206(16) 1.00104(8) 0.0350(5) Uani 1 1 d . . . . .
C38 C 0.26372(11) 0.5821(2) 1.01722(10) 0.0543(7) Uani 1 1 d . . . . .
H38A H 0.2747 0.5795 0.9861 0.082 Uiso 1 1 calc GR . . . .
H38B H 0.2746 0.5182 1.0357 0.082 Uiso 1 1 calc GR . . . .
H38C H 0.2894 0.6351 1.0408 0.082 Uiso 1 1 calc GR . . . .

loop_
_atom_site_aniso_label
_atom_site_aniso_U_11
_atom_site_aniso_U_22
_atom_site_aniso_U_33
_atom_site_aniso_U_23
_atom_site_aniso_U_13
_atom_site_aniso_U_12
N1 0.0308(8) 0.0168(7) 0.0248(8) -0.0011(6) 0.0102(7) 0.0013(6)
N2 0.0216(7) 0.0138(6) 0.0183(7) 0.0011(5) 0.0091(6) -0.0001(5)
C1 0.0241(9) 0.0166(8) 0.0287(9) -0.0021(7) 0.0057(8) -0.0026(7)
C2 0.0210(9) 0.0159(8) 0.0295(9) -0.0009(7) 0.0080(7) -0.0021(6)
C3 0.0220(9) 0.0095(8) 0.0282(9) -0.0005(6) 0.0080(7) 0.0004(6)
C4 0.0205(9) 0.0200(9) 0.0279(9) 0.0026(7) 0.0064(7) 0.0037(7)
C5 0.0248(9) 0.0230(9) 0.0332(10) 0.0017(7) 0.0131(8) 0.0045(7)
C6 0.0386(10) 0.0222(9) 0.0236(9) -0.0053(7) 0.0132(8) 0.0004(8)
C7 0.0307(9) 0.0221(9) 0.0139(8) -0.0034(6) 0.0100(7) 0.0012(7)
C8 0.0254(9) 0.0251(9) 0.0163(8) 0.0001(7) 0.0092(7) 0.0069(7)
C9 0.0204(8) 0.0272(9) 0.0157(8) -0.0018(7) 0.0080(7) 0.0004(7)
C10 0.0235(8) 0.0220(8) 0.0120(7) 0.0011(6) 0.0087(7) 0.0016(7)
C11 0.0218(8) 0.0252(9) 0.0136(8) 0.0009(7) 0.0057(7) 0.0047(7)
C12 0.0229(9) 0.0275(9) 0.0144(8) -0.0042(7) 0.0060(7) -0.0031(7)
C13 0.0260(9) 0.0221(9) 0.0162(8) 0.0021(7) 0.0107(7) 0.0003(7)
C14 0.0194(8) 0.0191(8) 0.0198(8) 0.0022(6) 0.0054(7) 0.0024(6)
C15 0.0176(8) 0.0187(8) 0.0208(8) 0.0016(6) 0.0075(7) 0.0026(6)
C16 0.0189(8) 0.0088(7) 0.0193(8) -0.0003(6) 0.0073(7) -0.0006(6)
C17 0.0175(8) 0.0229(9) 0.0193(8) -0.0010(7) 0.0054(7) -0.0019(6)
C18 0.0175(8) 0.0262(9) 0.0233(9) -0.0011(7) 0.0090(7) -0.0021(7)
O1 0.0248(6) 0.0309(7) 0.0307(7) 0.0044(5) 0.0167(6) 0.0012(5)
O2 0.0200(6) 0.0321(7) 0.0333(7) 0.0065(6) 0.0094(5) -0.0022(5)
O3 0.0267(7) 0.0354(7) 0.0332(7) 0.0100(6) 0.0158(6) 0.0014(6)
O4 0.0361(8) 0.0208(7) 0.0471(9) 0.0022(6) 0.0053(7) -0.0001(6)
O5 0.0330(8) 0.0347(8) 0.0401(8) -0.0097(6) -0.0024(7) 0.0010(6)
C19 0.0226(8) 0.0081(7) 0.0203(8) -0.0004(6) 0.0081(7) 0.0003(6)
C20 0.0293(9) 0.0140(8) 0.0196(8) -0.0001(6) 0.0108(7) -0.0005(7)
C21 0.0281(9) 0.0202(9) 0.0189(8) 0.0011(7) 0.0022(7) -0.0007(7)
C22 0.0200(9) 0.0208(9) 0.0299(10) 0.0027(7) 0.0065(7) -0.0011(7)
C23 0.0229(9) 0.0144(8) 0.0276(9) 0.0022(7) 0.0126(7) -0.0003(6)
C24 0.0221(10) 0.0250(11) 0.0264(11) 0.0019(9) 0.0124(9) 0.0041(9)
C25 0.0185(10) 0.0302(12) 0.0226(10) 0.0023(9) 0.0075(8) 0.0015(9)
C24A 0.014(5) 0.029(5) 0.029(5) -0.005(5) 0.003(5) -0.001(5)
C25A 0.023(5) 0.030(5) 0.030(5) -0.008(5) 0.008(4) 0.001(5)
C26 0.0192(9) 0.0336(10) 0.0372(11) -0.0004(8) 0.0084(8) -0.0010(8)
C27 0.0253(10) 0.0329(11) 0.0440(12) 0.0001(9) 0.0202(9) -0.0039(8)
C28 0.0360(11) 0.0361(11) 0.0316(10) 0.0074(8) 0.0150(9) -0.0086(9)
C29 0.0416(12) 0.0266(10) 0.0306(10) 0.0025(8) 0.0075(9) -0.0079(9)
C30 0.0499(13) 0.0222(10) 0.0500(14) 0.0060(9) 0.0060(11) 0.0069(9)
C31 0.0380(11) 0.0235(10) 0.0400(12) -0.0038(8) -0.0009(9) 0.0044(8)
C32 0.0337(11) 0.0143(9) 0.0421(12) -0.0048(8) 0.0012(9) 0.0024(7)
C33 0.0301(10) 0.0105(8) 0.0435(12) -0.0023(7) -0.0035(8) 0.0002(7)
C34 0.0305(11) 0.0206(9) 0.0471(12) -0.0016(8) 0.0008(9) -0.0002(8)
C35 0.0281(10) 0.0230(10) 0.0472(13) 0.0027(9) -0.0020(9) -0.0018(8)
C36 0.0316(11) 0.0181(9) 0.0420(12) -0.0065(8) -0.0075(9) 0.0021(8)
P1 0.0174(2) 0.0310(3) 0.0244(2) 0.00157(18) 0.00321(19) 0.00304(18)
F1 0.0585(9) 0.0318(8) 0.0710(10) 0.0034(7) -0.0133(8) 0.0068(6)
F2 0.0596(9) 0.0356(8) 0.0815(11) -0.0082(7) -0.0056(8) 0.0079(7)
F3 0.0390(7) 0.0506(8) 0.0398(7) 0.0008(6) -0.0143(6) 0.0051(6)
F4 0.0422(8) 0.1186(14) 0.0347(7) 0.0265(8) 0.0196(6) 0.0146(8)
F5 0.0231(6) 0.0653(8) 0.0257(6) 0.0031(5) 0.0044(5) -0.0043(5)
F6 0.0268(7) 0.1434(17) 0.0701(10) 0.0230(11) 0.0261(7) 0.0089(9)
P2 0.0282(4) 0.0444(4) 0.0241(3) -0.0029(3) 0.0050(3) 0.0025(3)
F7 0.0481(8) 0.0671(10) 0.0516(8) -0.0250(7) 0.0101(7) -0.0023(7)
F8 0.0478(9) 0.1413(18) 0.0705(11) -0.0439(11) 0.0308(8) -0.0257(10)
F9 0.1056(15) 0.0719(12) 0.0561(10) 0.0215(9) -0.0095(10) 0.0054(10)
N3 0.0318(10) 0.0515(11) 0.0279(9) 0.0036(8) 0.0029(7) 0.0042(8)
C37 0.0329(12) 0.0415(12) 0.0233(9) 0.0075(8) 0.0034(8) 0.0003(9)
C38 0.0307(12) 0.0798(19) 0.0466(14) 0.0289(13) 0.0088(10) 0.0098(12)

loop_
_atom_type_symbol
_atom_type_description
_atom_type_scat_dispersion_real
_atom_type_scat_dispersion_imag
_atom_type_scat_source
C C 0.0181 0.0091 'International Tables Vol C Tables 4.2.6.8 and 6.1.1.4'
H H 0.0000 0.0000 'International Tables Vol C Tables 4.2.6.8 and 6.1.1.4'
F F 0.0727 0.0534 'International Tables Vol C Tables 4.2.6.8 and 6.1.1.4'
N N 0.0311 0.0180 'International Tables Vol C Tables 4.2.6.8 and 6.1.1.4'
O O 0.0492 0.0322 'International Tables Vol C Tables 4.2.6.8 and 6.1.1.4'
P P 0.2955 0.4335 'International Tables Vol C Tables 4.2.6.8 and 6.1.1.4'

loop_
_geom_angle_atom_site_label_1
_geom_angle_atom_site_label_2
_geom_angle_atom_site_label_3
_geom_angle
_geom_angle_site_symmetry_1
_geom_angle_site_symmetry_3
C1 N1 C6 121.15(15) . .
C5 N1 C1 118.36(15) . .
C5 N1 C6 119.87(16) . .
C14 N2 C13 119.85(14) . .
C18 N2 C13 119.62(14) . .
C18 N2 C14 120.28(14) . .
N1 C1 H1 119.3 . .
C2 C1 N1 121.41(17) . .
C2 C1 H1 119.3 . .
C1 C2 H2 118.9 . .
C1 C2 C3 122.21(17) . .
C3 C2 H2 118.9 . .
C3 C3 C2 123.3(2) 2_656 .
C3 C3 C4 122.7(2) 2_656 .
C4 C3 C2 113.96(16) . .
C3 C4 H4 119.0 . .
C5 C4 C3 121.94(17) . .
C5 C4 H4 119.0 . .
N1 C5 H5 119.0 . .
C4 C5 N1 122.02(17) . .
C4 C5 H5 119.0 . .
N1 C6 H6A 109.6 . .
N1 C6 H6B 109.6 . .
N1 C6 C7 110.14(14) . .
H6A C6 H6B 108.1 . .
C7 C6 H6A 109.6 . .
C7 C6 H6B 109.6 . .
C8 C7 C6 120.10(16) . .
C8 C7 C12 119.19(16) . .
C12 C7 C6 120.58(17) . .
C7 C8 H8 119.7 . .
C9 C8 C7 120.56(16) . .
C9 C8 H8 119.7 . .
C8 C9 H9 120.0 . .
C8 C9 C10 120.04(16) . .
C10 C9 H9 120.0 . .
C9 C10 C13 120.21(15) . .
C11 C10 C9 119.41(16) . .
C11 C10 C13 120.18(15) . .
C10 C11 H11 119.9 . .
C12 C11 C10 120.16(16) . .
C12 C11 H11 119.9 . .
C7 C12 H12 119.8 . .
C11 C12 C7 120.31(16) . .
C11 C12 H12 119.8 . .
N2 C13 C10 108.48(13) . .
N2 C13 H13A 110.0 . .
N2 C13 H13B 110.0 . .
C10 C13 H13A 110.0 . .
C10 C13 H13B 110.0 . .
H13A C13 H13B 108.4 . .
N2 C14 H14 119.5 . .
N2 C14 C15 120.95(16) . .
C15 C14 H14 119.5 . .
C14 C15 H15 119.9 . .
C14 C15 C16 120.28(15) . .
C16 C15 H15 119.9 . .
C15 C16 C16 121.25(18) . 2_656
C15 C16 C17 117.10(15) . .
C17 C16 C16 121.59(18) . 2_656
C16 C17 H17 119.8 . .
C18 C17 C16 120.49(16) . .
C18 C17 H17 119.8 . .
N2 C18 C17 120.85(15) . .
N2 C18 H18 119.6 . .
C17 C18 H18 119.6 . .
C23 O1 C24 120.02(15) . .
C23 O1 C24A 99.6(7) . .
C26 O2 C25A 130.3(7) . .
C27 O3 C28 111.93(14) . .
C29 O4 C30 113.19(16) . .
C32 O5 C31 117.28(17) . .
C19 C19 C23 118.42(19) 2_656 2_656
C20 C19 C19 120.04(19) . 2_656
C20 C19 C23 121.54(16) . 2_656
C19 C20 H20 120.4 . .
C21 C20 C19 119.28(16) . .
C21 C20 H20 120.4 . .
C20 C21 H21 119.0 . .
C20 C21 C22 121.95(16) . .
C22 C21 H21 119.0 . .
C21 C22 H22 120.2 . .
C23 C22 C21 119.61(16) . .
C23 C22 H22 120.2 . .
O1 C23 C19 113.68(15) . 2_656
O1 C23 C22 125.63(16) . .
C22 C23 C19 120.69(16) . 2_656
O1 C24 H24A 109.0 . .
O1 C24 H24B 109.0 . .
O1 C24 C25 112.75(17) . .
H24A C24 H24B 107.8 . .
C25 C24 H24A 109.0 . .
C25 C24 H24B 109.0 . .
O2 C25 C24 108.16(16) . .
O2 C25 H25A 110.1 . .
O2 C25 H25B 110.1 . .
C24 C25 H25A 110.1 . .
C24 C25 H25B 110.1 . .
H25A C25 H25B 108.4 . .
O1 C24A H24C 112.7 . .
O1 C24A H24D 112.7 . .
H24C C24A H24D 110.2 . .
C25A C24A O1 95.2(14) . .
C25A C24A H24C 112.7 . .
C25A C24A H24D 112.7 . .
O2 C25A H25C 111.8 . .
O2 C25A H25D 111.8 . .
C24A C25A O2 99.7(13) . .
C24A C25A H25C 111.8 . .
C24A C25A H25D 111.8 . .
H25C C25A H25D 109.6 . .
O2 C26 H26A 109.7 . .
O2 C26 H26B 109.7 . .
O2 C26 C27 109.97(16) . .
H26A C26 H26B 108.2 . .
C27 C26 H26A 109.7 . .
C27 C26 H26B 109.7 . .
O3 C27 C26 109.84(15) . .
O3 C27 H27A 109.7 . .
O3 C27 H27B 109.7 . .
C26 C27 H27A 109.7 . .
C26 C27 H27B 109.7 . .
H27A C27 H27B 108.2 . .
O3 C28 H28A 109.5 . .
O3 C28 H28B 109.5 . .
O3 C28 C29 110.88(16) . .
H28A C28 H28B 108.1 . .
C29 C28 H28A 109.5 . .
C29 C28 H28B 109.5 . .
O4 C29 C28 110.72(17) . .
O4 C29 H29A 109.5 . .
O4 C29 H29B 109.5 . .
C28 C29 H29A 109.5 . .
C28 C29 H29B 109.5 . .
H29A C29 H29B 108.1 . .
O4 C30 H30A 109.1 . .
O4 C30 H30B 109.1 . .
O4 C30 C31 112.43(18) . .
H30A C30 H30B 107.9 . .
C31 C30 H30A 109.1 . .
C31 C30 H30B 109.1 . .
O5 C31 C30 108.15(18) . .
O5 C31 H31A 110.1 . .
O5 C31 H31B 110.1 . .
C30 C31 H31A 110.1 . .
C30 C31 H31B 110.1 . .
H31A C31 H31B 108.4 . .
O5 C32 C33 113.92(18) . .
C36 C32 O5 125.0(2) . .
C36 C32 C33 121.0(2) . .
C33 C33 C32 117.8(2) 2_656 .
C33 C33 C34 120.2(2) 2_656 .
C34 C33 C32 122.0(2) . .
C33 C34 H34 120.1 . .
C35 C34 C33 119.8(2) . .
C35 C34 H34 120.1 . .
C34 C35 H35 119.5 . .
C34 C35 C36 121.1(2) . 2_656
C36 C35 H35 119.5 2_656 .
C32 C36 C35 120.0(2) . 2_656
C32 C36 H36 120.0 . .
C35 C36 H36 120.0 2_656 .
F1 P1 F2 179.20(11) . .
F1 P1 F3 91.10(8) . .
F1 P1 F4 90.90(10) . .
F1 P1 F5 89.06(7) . .
F1 P1 F6 89.77(11) . .
F2 P1 F3 89.19(8) . .
F2 P1 F4 89.84(10) . .
F2 P1 F5 90.65(8) . .
F2 P1 F6 89.49(11) . .
F3 P1 F5 179.81(9) . .
F4 P1 F3 90.99(8) . .
F4 P1 F5 89.10(7) . .
F6 P1 F3 90.40(9) . .
F6 P1 F4 178.44(10) . .
F6 P1 F5 89.51(8) . .
F7 P2 F7 180.0 . 7_557
F8 P2 F7 89.82(8) . .
F8 P2 F7 90.18(8) . 7_557
F8 P2 F7 90.18(8) 7_557 .
F8 P2 F7 89.82(8) 7_557 7_557
F8 P2 F8 180.0 . 7_557
F9 P2 F7 88.19(10) . .
F9 P2 F7 91.81(10) 7_557 .
F9 P2 F7 88.19(10) 7_557 7_557
F9 P2 F7 91.81(10) . 7_557
F9 P2 F8 89.38(12) . .
F9 P2 F8 89.38(12) 7_557 7_557
F9 P2 F8 90.62(12) 7_557 .
F9 P2 F8 90.62(12) . 7_557
F9 P2 F9 180.00(16) . 7_557
N3 C37 C38 179.1(2) . .
C37 C38 H38A 109.5 . .
C37 C38 H38B 109.5 . .
C37 C38 H38C 109.5 . .
H38A C38 H38B 109.5 . .
H38A C38 H38C 109.5 . .
H38B C38 H38C 109.5 . .

loop_
_geom_bond_atom_site_label_1
_geom_bond_atom_site_label_2
_geom_bond_distance
_geom_bond_site_symmetry_2
N1 C1 1.368(2) .
N1 C5 1.364(2) .
N1 C6 1.480(2) .
N2 C13 1.498(2) .
N2 C14 1.347(2) .
N2 C18 1.345(2) .
C1 H1 0.9500 .
C1 C2 1.354(3) .
C2 H2 0.9500 .
C2 C3 1.425(3) .
C3 C3 1.424(4) 2_656
C3 C4 1.425(3) .
C4 H4 0.9500 .
C4 C5 1.350(3) .
C5 H5 0.9500 .
C6 H6A 0.9900 .
C6 H6B 0.9900 .
C6 C7 1.515(2) .
C7 C8 1.391(3) .
C7 C12 1.392(3) .
C8 H8 0.9500 .
C8 C9 1.386(3) .
C9 H9 0.9500 .
C9 C10 1.394(2) .
C10 C11 1.393(2) .
C10 C13 1.510(2) .
C11 H11 0.9500 .
C11 C12 1.389(3) .
C12 H12 0.9500 .
C13 H13A 0.9900 .
C13 H13B 0.9900 .
C14 H14 0.9500 .
C14 C15 1.370(2) .
C15 H15 0.9500 .
C15 C16 1.397(2) .
C16 C16 1.485(3) 2_656
C16 C17 1.398(2) .
C17 H17 0.9500 .
C17 C18 1.368(2) .
C18 H18 0.9500 .
O1 C23 1.368(2) .
O1 C24 1.426(2) .
O1 C24A 1.758(18) .
O2 C25 1.438(2) .
O2 C25A 1.503(19) .
O2 C26 1.414(2) .
O3 C27 1.419(2) .
O3 C28 1.428(2) .
O4 C29 1.418(2) .
O4 C30 1.433(3) .
O5 C31 1.430(3) .
O5 C32 1.370(3) .
C19 C19 1.419(3) 2_656
C19 C20 1.417(2) .
C19 C23 1.428(2) 2_656
C20 H20 0.9500 .
C20 C21 1.365(3) .
C21 H21 0.9500 .
C21 C22 1.409(3) .
C22 H22 0.9500 .
C22 C23 1.370(3) .
C23 C19 1.428(2) 2_656
C24 H24A 0.9900 .
C24 H24B 0.9900 .
C24 C25 1.501(3) .
C25 H25A 0.9900 .
C25 H25B 0.9900 .
C24A H24C 0.9900 .
C24A H24D 0.9900 .
C24A C25A 1.48(3) .
C25A H25C 0.9900 .
C25A H25D 0.9900 .
C26 H26A 0.9900 .
C26 H26B 0.9900 .
C26 C27 1.494(3) .
C27 H27A 0.9900 .
C27 H27B 0.9900 .
C28 H28A 0.9900 .
C28 H28B 0.9900 .
C28 C29 1.492(3) .
C29 H29A 0.9900 .
C29 H29B 0.9900 .
C30 H30A 0.9900 .
C30 H30B 0.9900 .
C30 C31 1.489(3) .
C31 H31A 0.9900 .
C31 H31B 0.9900 .
C32 C33 1.431(3) .
C32 C36 1.371(3) .
C33 C33 1.414(5) 2_656
C33 C34 1.423(3) .
C34 H34 0.9500 .
C34 C35 1.364(3) .
C35 H35 0.9500 .
C35 C36 1.409(3) 2_656
C36 C35 1.409(3) 2_656
C36 H36 0.9500 .
P1 F1 1.5773(14) .
P1 F2 1.5815(15) .
P1 F3 1.5872(12) .
P1 F4 1.5831(14) .
P1 F5 1.6007(12) .
P1 F6 1.5825(15) .
P2 F7 1.5990(14) .
P2 F7 1.5990(14) 7_557
P2 F8 1.5798(15) .
P2 F8 1.5798(15) 7_557
P2 F9 1.5663(16) 7_557
P2 F9 1.5662(16) .
N3 C37 1.134(3) .
C37 C38 1.453(3) .
C38 H38A 0.9800 .
C38 H38B 0.9800 .
C38 H38C 0.9800 .

loop_
_geom_torsion_atom_site_label_1
_geom_torsion_atom_site_label_2
_geom_torsion_atom_site_label_3
_geom_torsion_atom_site_label_4
_geom_torsion
_geom_torsion_site_symmetry_1
_geom_torsion_site_symmetry_4
N1 C1 C2 C3 -1.5(3) . .
N1 C6 C7 C8 -81.7(2) . .
N1 C6 C7 C12 94.18(19) . .
N2 C14 C15 C16 1.0(2) . .
C1 N1 C5 C4 1.6(3) . .
C1 N1 C6 C7 -92.07(19) . .
C1 C2 C3 C3 -175.23(12) . 2_656
C1 C2 C3 C4 3.5(2) . .
C2 C3 C4 C5 -3.1(2) . .
C3 C3 C4 C5 175.63(12) 2_656 .
C3 C4 C5 N1 0.7(3) . .
C5 N1 C1 C2 -1.2(2) . .
C5 N1 C6 C7 78.7(2) . .
C6 N1 C1 C2 169.70(16) . .
C6 N1 C5 C4 -169.42(16) . .
C6 C7 C8 C9 170.88(15) . .
C6 C7 C12 C11 -171.78(15) . .
C7 C8 C9 C10 1.1(2) . .
C8 C7 C12 C11 4.1(2) . .
C8 C9 C10 C11 3.8(2) . .
C8 C9 C10 C13 -171.01(15) . .
C9 C10 C11 C12 -4.8(2) . .
C9 C10 C13 N2 88.13(18) . .
C10 C11 C12 C7 0.8(2) . .
C11 C10 C13 N2 -86.70(18) . .
C12 C7 C8 C9 -5.1(2) . .
C13 N2 C14 C15 -172.99(15) . .
C13 N2 C18 C17 172.74(15) . .
C13 C10 C11 C12 170.10(15) . .
C14 N2 C13 C10 84.36(18) . .
C14 N2 C18 C17 -1.4(2) . .
C14 C15 C16 C16 174.59(11) . 2_656
C14 C15 C16 C17 -2.7(2) . .
C15 C16 C17 C18 2.5(2) . .
C16 C16 C17 C18 -174.83(12) 2_656 .
C16 C17 C18 N2 -0.4(3) . .
C18 N2 C13 C10 -89.85(18) . .
C18 N2 C14 C15 1.2(2) . .
O1 C24 C25 O2 69.6(2) . .
O1 C24A C25A O2 -87.4(12) . .
O2 C26 C27 O3 -73.9(2) . .
O3 C28 C29 O4 79.9(2) . .
O4 C30 C31 O5 -60.9(2) . .
O5 C32 C33 C33 -176.67(10) . 2_656
O5 C32 C33 C34 4.3(2) . .
O5 C32 C36 C35 178.27(17) . 2_656
C19 C19 C20 C21 -0.70(18) 2_656 .
C19 C20 C21 C22 0.6(2) . .
C20 C21 C22 C23 0.4(3) . .
C21 C22 C23 O1 179.28(15) . .
C21 C22 C23 C19 -1.3(2) . 2_656
C23 O1 C24 C25 90.51(19) . .
C23 O1 C24A C25A 179.3(11) . .
C23 C19 C20 C21 179.52(15) 2_656 .
C24 O1 C23 C19 165.06(16) . 2_656
C24 O1 C23 C22 -15.5(3) . .
C24 O1 C24A C25A -42.9(12) . .
C25 O2 C25A C24A -28.5(9) . .
C25 O2 C26 C27 -179.62(15) . .
C24A O1 C23 C19 -172.8(7) . 2_656
C24A O1 C23 C22 6.7(7) . .
C24A O1 C24 C25 40.6(14) . .
C25A O2 C25 C24 41.7(10) . .
C25A O2 C26 C27 -134.3(9) . .
C26 O2 C25 C24 169.90(15) . .
C26 O2 C25A C24A -104.3(12) . .
C27 O3 C28 C29 169.92(16) . .
C28 O3 C27 C26 -167.87(16) . .
C29 O4 C30 C31 113.1(2) . .
C30 O4 C29 C28 165.52(18) . .
C31 O5 C32 C33 -174.74(15) . .
C31 O5 C32 C36 4.8(3) . .
C32 O5 C31 C30 -178.17(16) . .
C32 C33 C34 C35 178.48(18) . .
C33 C32 C36 C35 -2.2(3) . 2_656
C33 C33 C34 C35 -0.5(2) 2_656 .
C33 C34 C35 C36 2.2(3) . 2_656
C36 C32 C33 C33 3.7(2) . 2_656
C36 C32 C33 C34 -175.25(18) . .
